data_7003446
loop_
_publ_author_name
'N\'u\~nez, Rosario'
'Teixidor, Francesc'
'Kivek\"as, Raikko'
'Sillanp\"a\"a, Reijo'
'Vi\~nas, Clara'

_publ_section_title
;
 Influence of the solvent and R groups on the structure of
 (carboranyl)R2PI2 compounds in solution. Crystal structure of the
 first iodophosphonium salt incorporating the anion
 [7,8-nido-C2B9H10]&#x2212;
;
_journal_issue 11
_journal_name_full 'Dalton Transactions'
_journal_page_first 1471
_journal_page_last 1480
_journal_paper_doi 10.1039/b716217k
_journal_year 2008
_chemical_formula_moiety 'C14 H29 B9 I P'
_chemical_formula_sum 'C14 H29 B9 I P'
_chemical_formula_weight 452.53
_chemical_name_systematic
;
?
;
_space_group_IT_number 14
_symmetry_cell_setting monoclinic
_symmetry_space_group_name_Hall '-P 2yn'
_symmetry_space_group_name_H-M 'P 1 21/n 1'
_atom_sites_solution_hydrogens geom
_atom_sites_solution_primary direct
_atom_sites_solution_secondary difmap
_audit_creation_method SHELXL-97
_cell_angle_alpha 90.00
_cell_angle_beta 111.607(13)
_cell_angle_gamma 90.00
_cell_formula_units_Z 4
_cell_length_a 9.2325(9)
_cell_length_b 24.884(7)
_cell_length_c 10.308(2)
_cell_measurement_reflns_used 25
_cell_measurement_temperature 294(2)
_cell_measurement_theta_max 21.98
_cell_measurement_theta_min 18.65
_cell_volume 2201.8(8)
_computing_cell_refinement
;
MSC/AFC Diffractometer Control Software (Molecular Structure Corporation,
1993)
;
_computing_data_collection
;
MSC/AFC Diffractometer Control Software (Molecular Structure Corporation,
1993)
;
_computing_data_reduction
;
Texsan Process (Molecular Structure Corporation, 1993)
;
_computing_molecular_graphics 'SHELXTL/PC (Sheldrick, 1990)'
_computing_publication_material 'SHELXL-97 (Sheldrick, 1997)'
_computing_structure_refinement 'SHELXL-97 (Sheldrick, 1997)'
_computing_structure_solution 'SHELXS-97 (Sheldrick, 1990)'
_diffrn_ambient_temperature 294(2)
_diffrn_measured_fraction_theta_full 0.999
_diffrn_measured_fraction_theta_max 0.999
_diffrn_measurement_device_type 'Rigaku AFC5S'
_diffrn_measurement_method \w--2\q
_diffrn_radiation_monochromator graphite
_diffrn_radiation_source 'fine-focus sealed tube'
_diffrn_radiation_type MoK\a
_diffrn_radiation_wavelength 0.71069
_diffrn_reflns_av_R_equivalents 0.0119
_diffrn_reflns_av_sigmaI/netI 0.0299
_diffrn_reflns_limit_h_max 10
_diffrn_reflns_limit_h_min 0
_diffrn_reflns_limit_k_max 29
_diffrn_reflns_limit_k_min 0
_diffrn_reflns_limit_l_max 11
_diffrn_reflns_limit_l_min -12
_diffrn_reflns_number 4121
_diffrn_reflns_theta_full 25.00
_diffrn_reflns_theta_max 25.00
_diffrn_reflns_theta_min 1.64
_diffrn_standards_decay_% <1
_diffrn_standards_interval_count 150
_diffrn_standards_number 3
_exptl_absorpt_coefficient_mu 1.522
_exptl_absorpt_correction_T_max 0.6930
_exptl_absorpt_correction_T_min 0.6103
_exptl_absorpt_correction_type psi-scan
_exptl_absorpt_process_details 'North, Phillips & Mathews 1968'
_exptl_crystal_colour colourless
_exptl_crystal_density_diffrn 1.365
_exptl_crystal_density_method 'not measured'
_exptl_crystal_description prism
_exptl_crystal_F_000 904
_exptl_crystal_size_max 0.36
_exptl_crystal_size_mid 0.34
_exptl_crystal_size_min 0.26
_refine_diff_density_max 0.564
_refine_diff_density_min -0.264
_refine_diff_density_rms 0.054
_refine_ls_extinction_method none
_refine_ls_goodness_of_fit_ref 1.046
_refine_ls_hydrogen_treatment constr
_refine_ls_matrix_type full
_refine_ls_number_parameters 273
_refine_ls_number_reflns 3869
_refine_ls_number_restraints 25
_refine_ls_restrained_S_all 1.089
_refine_ls_R_factor_all 0.0625
_refine_ls_R_factor_gt 0.0361
_refine_ls_shift/su_max 0.001
_refine_ls_shift/su_mean 0.000
_refine_ls_structure_factor_coef Fsqd
_refine_ls_weighting_details
;
w=1/[\s^2^(Fo^2^)+(0.0308P)^2^+2.8521P] where P=(Fo^2^+2Fc^2^)/3
;
_refine_ls_weighting_scheme calc
_refine_ls_wR_factor_gt 0.0759
_refine_ls_wR_factor_ref 0.0833
_reflns_number_gt 2871
_reflns_number_total 3869
_reflns_threshold_expression >2sigma(I)
_cod_data_source_file b716217k.txt
_cod_data_source_block compound_2c
_cod_original_sg_symbol_H-M 'P 21/n'
_cod_database_code 7003446

loop_
_symmetry_equiv_pos_as_xyz
'x, y, z'
'-x+1/2, y+1/2, -z+1/2'
'-x, -y, -z'
'x-1/2, -y-1/2, z-1/2'

loop_
_atom_site_label
_atom_site_type_symbol
_atom_site_fract_x
_atom_site_fract_y
_atom_site_fract_z
_atom_site_U_iso_or_equiv
_atom_site_adp_type
_atom_site_occupancy
_atom_site_calc_flag
_atom_site_refinement_flags
_atom_site_disorder_assembly
_atom_site_disorder_group
I1A I 0.0013(3) 0.14261(10) 0.1045(2) 0.0643(4) Uani 0.729(6) d PD A 1
P1A P 0.2783(6) 0.1272(4) 0.1887(9) 0.0417(13) Uani 0.729(6) d P A 1
C12A C 0.3500(13) 0.1817(4) 0.3149(9) 0.057(3) Uani 0.729(6) d P A 1
H12A H 0.4576 0.1722 0.3723 0.068 Uiso 0.729(6) calc PR A 1
C13A C 0.2666(10) 0.1893(3) 0.4161(7) 0.069(2) Uani 0.729(6) d P A 1
H13A H 0.3254 0.2134 0.4891 0.083 Uiso 0.729(6) calc PR A 1
H13B H 0.2569 0.1552 0.4557 0.083 Uiso 0.729(6) calc PR A 1
H13C H 0.1649 0.2040 0.3673 0.083 Uiso 0.729(6) calc PR A 1
C14A C 0.3597(8) 0.2355(3) 0.2423(7) 0.0680(19) Uani 0.729(6) d P A 1
H14A H 0.2615 0.2426 0.1687 0.082 Uiso 0.729(6) calc PR A 1
H14B H 0.4398 0.2331 0.2041 0.082 Uiso 0.729(6) calc PR A 1
H14C H 0.3837 0.2642 0.3092 0.082 Uiso 0.729(6) calc PR A 1
C15A C 0.3223(13) 0.0611(4) 0.2728(10) 0.055(2) Uani 0.729(6) d P A 1
H15A H 0.4235 0.0506 0.2699 0.066 Uiso 0.729(6) calc PR A 1
C16A C 0.2062(9) 0.0174(3) 0.1895(8) 0.087(2) Uani 0.729(6) d P A 1
H16A H 0.2495 -0.0175 0.2202 0.105 Uiso 0.729(6) calc PR A 1
H16B H 0.1867 0.0214 0.0919 0.105 Uiso 0.729(6) calc PR A 1
H16C H 0.1102 0.0212 0.2048 0.105 Uiso 0.729(6) calc PR A 1
C17A C 0.3443(13) 0.0615(4) 0.4280(8) 0.098(3) Uani 0.729(6) d PU A 1
H17A H 0.2472 0.0702 0.4371 0.118 Uiso 0.729(6) calc PR A 1
H17B H 0.4211 0.0879 0.4762 0.118 Uiso 0.729(6) calc PR A 1
H17C H 0.3785 0.0267 0.4677 0.118 Uiso 0.729(6) calc PR A 1
B3A B 0.4086(6) 0.0763(2) -0.0143(6) 0.0397(14) Uani 0.729(6) d P A 1
H3A H 0.4080 0.0351 0.0243 0.048 Uiso 0.729(6) calc PR A 1
I1B I 0.0021(8) 0.1249(3) 0.0980(7) 0.0856(18) Uani 0.271(6) d PDU A 2
P1B P 0.2789(19) 0.1384(10) 0.194(2) 0.046(4) Uani 0.271(6) d PD A 2
C12B C 0.360(3) 0.1974(10) 0.303(3) 0.038(6) Uiso 0.271(6) d PD A 2
H12B H 0.4697 0.2015 0.3136 0.046 Uiso 0.271(6) calc PR A 2
C13B C 0.352(3) 0.1953(13) 0.450(3) 0.123(13) Uiso 0.271(6) d PD A 2
H13D H 0.4484 0.2074 0.5179 0.148 Uiso 0.271(6) calc PR A 2
H13E H 0.3321 0.1590 0.4707 0.148 Uiso 0.271(6) calc PR A 2
H13F H 0.2686 0.2181 0.4520 0.148 Uiso 0.271(6) calc PR A 2
C14B C 0.269(2) 0.2496(7) 0.2348(18) 0.064(5) Uiso 0.271(6) d P A 2
H14D H 0.1692 0.2497 0.2436 0.077 Uiso 0.271(6) calc PR A 2
H14E H 0.2552 0.2506 0.1378 0.077 Uiso 0.271(6) calc PR A 2
H14F H 0.3273 0.2807 0.2810 0.077 Uiso 0.271(6) calc PR A 2
C15B C 0.346(4) 0.0757(10) 0.290(3) 0.067(11) Uiso 0.271(6) d PD A 2
H15B H 0.4579 0.0788 0.3429 0.080 Uiso 0.271(6) calc PR A 2
C16B C 0.318(2) 0.0272(8) 0.1888(19) 0.077(6) Uiso 0.271(6) d PD A 2
H16D H 0.3055 -0.0049 0.2351 0.092 Uiso 0.271(6) calc PR A 2
H16E H 0.4066 0.0232 0.1614 0.092 Uiso 0.271(6) calc PR A 2
H16F H 0.2265 0.0334 0.1076 0.092 Uiso 0.271(6) calc PR A 2
C17B C 0.265(2) 0.0569(9) 0.3919(19) 0.080(7) Uiso 0.271(6) d PD A 2
H17D H 0.2359 0.0198 0.3748 0.096 Uiso 0.271(6) calc PR A 2
H17E H 0.1736 0.0782 0.3770 0.096 Uiso 0.271(6) calc PR A 2
H17F H 0.3360 0.0611 0.4866 0.096 Uiso 0.271(6) calc PR A 2
B3B B 0.4523(15) 0.1958(5) 0.0407(13) 0.046(4) Uiso 0.271(6) d PD A 2
H3B H 0.4799 0.2307 0.1114 0.055 Uiso 0.271(6) calc PR A 2
B1 B 0.3722(6) 0.0903(2) -0.1896(5) 0.0568(12) Uani 1 d . . .
H1 H 0.3478 0.0585 -0.2689 0.068 Uiso 1 calc R B 1
B2 B 0.2340(5) 0.1101(2) -0.1141(4) 0.0541(12) Uani 1 d . . .
H2 H 0.1203 0.0903 -0.1401 0.065 Uiso 1 calc R C 1
B4 B 0.5579(5) 0.10041(18) -0.0613(5) 0.0479(11) Uani 1 d . . .
H4 H 0.6561 0.0740 -0.0538 0.058 Uiso 1 calc R D 1
B5 B 0.4840(6) 0.1480(2) -0.1934(5) 0.0564(12) Uani 1 d . . .
H5 H 0.5351 0.1529 -0.2737 0.068 Uiso 1 calc R . .
B6 B 0.2768(5) 0.1541(2) -0.2278(5) 0.0555(13) Uani 1 d . . .
H6 H 0.1884 0.1628 -0.3313 0.067 Uiso 1 calc R . .
C7 C 0.3468(4) 0.13551(14) 0.0463(3) 0.0364(8) Uani 1 d D . .
C8 C 0.5304(4) 0.12908(13) 0.0772(3) 0.0341(8) Uani 1 d D . .
B9 B 0.5830(5) 0.17025(18) -0.0224(5) 0.0475(11) Uani 1 d D . .
H9 H 0.6998 0.1884 0.0133 0.057 Uiso 1 calc R E 2
B10 B 0.4088(5) 0.2047(2) -0.1359(5) 0.0523(11) Uani 1 d D . .
H10 H 0.4060 0.2447 -0.1821 0.063 Uiso 1 calc R F 2
B11 B 0.2611(5) 0.1803(2) -0.0758(5) 0.0521(12) Uani 1 d . . .
H11 H 0.1625 0.2050 -0.0750 0.063 Uiso 1 calc R G 2
C18 C 0.6478(4) 0.11594(14) 0.2211(4) 0.0381(8) Uani 1 d . . .
C19 C 0.7022(4) 0.06398(16) 0.2598(4) 0.0511(10) Uani 1 d . . .
H19 H 0.6613 0.0359 0.1977 0.061 Uiso 1 calc R . .
C20 C 0.8149(5) 0.05335(18) 0.3879(5) 0.0694(13) Uani 1 d . . .
H20 H 0.8484 0.0182 0.4112 0.083 Uiso 1 calc R . .
C21 C 0.8787(5) 0.0937(2) 0.4816(5) 0.0763(14) Uani 1 d . . .
H21 H 0.9532 0.0862 0.5692 0.092 Uiso 1 calc R . .
C22 C 0.8307(5) 0.1458(2) 0.4438(5) 0.0703(13) Uani 1 d . . .
H22 H 0.8751 0.1738 0.5056 0.084 Uiso 1 calc R . .
C23 C 0.7172(4) 0.15688(16) 0.3152(4) 0.0521(10) Uani 1 d . . .
H23 H 0.6868 0.1923 0.2912 0.062 Uiso 1 calc R . .

loop_
_atom_site_aniso_label
_atom_site_aniso_U_11
_atom_site_aniso_U_22
_atom_site_aniso_U_33
_atom_site_aniso_U_23
_atom_site_aniso_U_13
_atom_site_aniso_U_12
I1A 0.0353(3) 0.0954(11) 0.0690(4) 0.0126(5) 0.0272(3) 0.0074(5)
P1A 0.0302(15) 0.059(3) 0.0394(17) -0.0011(17) 0.0173(12) 0.0064(14)
C12A 0.071(5) 0.057(7) 0.049(4) 0.001(4) 0.030(3) 0.011(5)
C13A 0.084(6) 0.079(5) 0.057(4) -0.012(3) 0.041(4) 0.017(4)
C14A 0.064(5) 0.065(5) 0.070(4) -0.016(4) 0.019(3) -0.003(3)
C15A 0.067(5) 0.057(5) 0.058(5) 0.010(5) 0.042(4) 0.004(5)
C16A 0.099(6) 0.063(5) 0.125(6) 0.006(4) 0.069(5) -0.009(4)
C17A 0.133(7) 0.100(5) 0.069(4) 0.021(4) 0.045(5) -0.006(5)
B3A 0.042(3) 0.039(3) 0.041(3) -0.007(3) 0.019(3) -0.009(3)
I1B 0.0375(9) 0.121(4) 0.106(2) 0.022(2) 0.0360(11) 0.012(2)
P1B 0.052(5) 0.056(9) 0.038(6) 0.024(6) 0.025(4) 0.023(4)
B1 0.070(3) 0.063(3) 0.040(2) -0.014(2) 0.024(2) -0.013(3)
B2 0.038(2) 0.079(3) 0.040(2) 0.004(2) 0.0079(19) -0.015(2)
B4 0.048(2) 0.046(3) 0.059(3) -0.003(2) 0.031(2) 0.003(2)
B5 0.055(3) 0.075(3) 0.050(3) 0.008(2) 0.032(2) -0.002(2)
B6 0.045(3) 0.082(4) 0.036(2) 0.007(2) 0.0115(19) -0.007(2)
C7 0.0287(16) 0.048(2) 0.0335(17) -0.0008(16) 0.0122(14) -0.0008(15)
C8 0.0277(16) 0.036(2) 0.0403(18) -0.0022(15) 0.0139(14) 0.0014(14)
B9 0.033(2) 0.043(3) 0.066(3) 0.008(2) 0.016(2) -0.0003(19)
B10 0.042(2) 0.056(3) 0.058(3) 0.013(2) 0.018(2) 0.001(2)
B11 0.035(2) 0.072(3) 0.047(3) 0.009(2) 0.012(2) 0.012(2)
C18 0.0270(17) 0.040(2) 0.047(2) 0.0016(16) 0.0132(15) 0.0000(15)
C19 0.042(2) 0.045(2) 0.059(2) 0.0010(19) 0.0096(19) 0.0008(18)
C20 0.058(3) 0.053(3) 0.076(3) 0.020(2) 0.001(2) 0.003(2)
C21 0.058(3) 0.083(4) 0.061(3) 0.017(3) -0.010(2) 0.003(3)
C22 0.056(3) 0.075(3) 0.060(3) -0.011(2) -0.003(2) -0.005(2)
C23 0.044(2) 0.044(2) 0.061(3) -0.0014(19) 0.0112(19) 0.0036(17)

loop_
_atom_type_symbol
_atom_type_description
_atom_type_scat_dispersion_real
_atom_type_scat_dispersion_imag
_atom_type_scat_source
C C 0.0033 0.0016 'International Tables Vol C Tables 4.2.6.8 and 6.1.1.4'
H H 0.0000 0.0000 'International Tables Vol C Tables 4.2.6.8 and 6.1.1.4'
B B 0.0013 0.0007 'International Tables Vol C Tables 4.2.6.8 and 6.1.1.4'
P P 0.1023 0.0942 'International Tables Vol C Tables 4.2.6.8 and 6.1.1.4'
I I -0.4742 1.8119 'International Tables Vol C Tables 4.2.6.8 and 6.1.1.4'

loop_
_geom_angle_atom_site_label_1
_geom_angle_atom_site_label_2
_geom_angle_atom_site_label_3
_geom_angle
_geom_angle_site_symmetry_1
_geom_angle_site_symmetry_3
_geom_angle_publ_flag
C7 P1A C12A 110.5(5) . . ?
C7 P1A C15A 113.7(5) . . ?
C12A P1A C15A 111.7(6) . . ?
C7 P1A I1A 109.4(4) . . ?
C12A P1A I1A 101.3(5) . . ?
C15A P1A I1A 109.5(5) . . ?
C13A C12A C14A 111.0(7) . . ?
C13A C12A P1A 116.0(7) . . ?
C14A C12A P1A 111.5(6) . . ?
C13A C12A H12A 105.8 . . ?
C14A C12A H12A 105.8 . . ?
P1A C12A H12A 105.8 . . ?
C12A C13A H13A 109.5 . . ?
C12A C13A H13B 109.5 . . ?
H13A C13A H13B 109.5 . . ?
C12A C13A H13C 109.5 . . ?
H13A C13A H13C 109.5 . . ?
H13B C13A H13C 109.5 . . ?
C12A C14A H14A 109.5 . . ?
C12A C14A H14B 109.5 . . ?
H14A C14A H14B 109.5 . . ?
C12A C14A H14C 109.5 . . ?
H14A C14A H14C 109.5 . . ?
H14B C14A H14C 109.5 . . ?
C17A C15A C16A 112.5(7) . . ?
C17A C15A P1A 114.0(8) . . ?
C16A C15A P1A 112.4(7) . . ?
C17A C15A H15A 105.7 . . ?
C16A C15A H15A 105.7 . . ?
P1A C15A H15A 105.7 . . ?
C15A C16A H16A 109.5 . . ?
C15A C16A H16B 109.5 . . ?
H16A C16A H16B 109.5 . . ?
C15A C16A H16C 109.5 . . ?
H16A C16A H16C 109.5 . . ?
H16B C16A H16C 109.5 . . ?
C15A C17A H17A 109.5 . . ?
C15A C17A H17B 109.5 . . ?
H17A C17A H17B 109.5 . . ?
C15A C17A H17C 109.5 . . ?
H17A C17A H17C 109.5 . . ?
H17B C17A H17C 109.5 . . ?
B4 B3A B1 60.7(3) . . ?
B4 B3A C8 58.2(2) . . ?
B1 B3A C8 104.3(3) . . ?
B4 B3A B2 108.7(4) . . ?
B1 B3A B2 61.2(3) . . ?
C8 B3A B2 102.8(4) . . ?
B4 B3A C7 101.8(3) . . ?
B1 B3A C7 103.6(4) . . ?
C8 B3A C7 54.3(2) . . ?
B2 B3A C7 57.9(3) . . ?
B4 B3A H3A 122.4 . . ?
B1 B3A H3A 122.3 . . ?
C8 B3A H3A 126.1 . . ?
B2 B3A H3A 121.8 . . ?
C7 B3A H3A 127.0 . . ?
C15B P1B C12B 111.8(17) . . ?
C15B P1B C7 105.2(14) . . ?
C12B P1B C7 110.5(13) . . ?
C15B P1B I1B 101.6(15) . . ?
C12B P1B I1B 119.9(15) . . ?
C7 P1B I1B 106.7(9) . . ?
C13B C12B C14B 105(2) . . ?
C13B C12B P1B 115(2) . . ?
C14B C12B P1B 110.8(18) . . ?
C13B C12B H12B 108.8 . . ?
C14B C12B H12B 108.8 . . ?
P1B C12B H12B 108.8 . . ?
C12B C13B H13D 109.5 . . ?
C12B C13B H13E 109.5 . . ?
H13D C13B H13E 109.5 . . ?
C12B C13B H13F 109.5 . . ?
H13D C13B H13F 109.5 . . ?
H13E C13B H13F 109.5 . . ?
C12B C14B H14D 109.5 . . ?
C12B C14B H14E 109.5 . . ?
H14D C14B H14E 109.5 . . ?
C12B C14B H14F 109.5 . . ?
H14D C14B H14F 109.5 . . ?
H14E C14B H14F 109.5 . . ?
C16B C15B C17B 102.5(18) . . ?
C16B C15B P1B 111(2) . . ?
C17B C15B P1B 117.9(19) . . ?
C16B C15B H15B 108.2 . . ?
C17B C15B H15B 108.2 . . ?
P1B C15B H15B 108.2 . . ?
C15B C16B H16D 109.5 . . ?
C15B C16B H16E 109.5 . . ?
H16D C16B H16E 109.5 . . ?
C15B C16B H16F 109.5 . . ?
H16D C16B H16F 109.5 . . ?
H16E C16B H16F 109.5 . . ?
C15B C17B H17D 109.5 . . ?
C15B C17B H17E 109.5 . . ?
H17D C17B H17E 109.5 . . ?
C15B C17B H17F 109.5 . . ?
H17D C17B H17F 109.5 . . ?
H17E C17B H17F 109.5 . . ?
B9 B3B B10 64.2(5) . . ?
B9 B3B B11 109.3(7) . . ?
B10 B3B B11 61.8(5) . . ?
B9 B3B C8 56.2(4) . . ?
B10 B3B C8 105.0(7) . . ?
B11 B3B C8 99.3(7) . . ?
B9 B3B C7 99.7(6) . . ?
B10 B3B C7 102.8(7) . . ?
B11 B3B C7 54.9(4) . . ?
C8 B3B C7 53.3(4) . . ?
B9 B3B H3B 121.8 . . ?
B10 B3B H3B 120.3 . . ?
B11 B3B H3B 123.4 . . ?
C8 B3B H3B 127.8 . . ?
C7 B3B H3B 129.1 . . ?
B3A B1 B4 59.1(3) . . ?
B3A B1 B5 107.0(3) . . ?
B4 B1 B5 59.1(3) . . ?
B3A B1 B6 107.3(3) . . ?
B4 B1 B6 107.7(3) . . ?
B5 B1 B6 61.4(3) . . ?
B3A B1 B2 60.1(3) . . ?
B4 B1 B2 106.7(3) . . ?
B5 B1 B2 107.5(3) . . ?
B6 B1 B2 58.6(3) . . ?
B3A B1 H1 122.3 . . ?
B4 B1 H1 122.6 . . ?
B5 B1 H1 121.7 . . ?
B6 B1 H1 121.7 . . ?
B2 B1 H1 122.5 . . ?
C7 B2 B6 102.0(3) . . ?
C7 B2 B3A 61.1(2) . . ?
B6 B2 B3A 107.7(3) . . ?
C7 B2 B11 56.1(2) . . ?
B6 B2 B11 59.3(3) . . ?
B3A B2 B11 108.2(3) . . ?
C7 B2 B1 104.1(3) . . ?
B6 B2 B1 60.6(3) . . ?
B3A B2 B1 58.7(3) . . ?
B11 B2 B1 107.5(3) . . ?
C7 B2 H2 125.8 . . ?
B6 B2 H2 123.2 . . ?
B3A B2 H2 120.7 . . ?
B11 B2 H2 122.4 . . ?
B1 B2 H2 122.6 . . ?
C8 B4 B3A 61.8(3) . . ?
C8 B4 B5 103.6(3) . . ?
B3A B4 B5 109.4(3) . . ?
C8 B4 B1 106.7(3) . . ?
B3A B4 B1 60.2(3) . . ?
B5 B4 B1 61.1(3) . . ?
C8 B4 B9 56.4(2) . . ?
B3A B4 B9 109.1(3) . . ?
B5 B4 B9 59.6(3) . . ?
B1 B4 B9 108.7(3) . . ?
C8 B4 H4 124.6 . . ?
B3A B4 H4 119.6 . . ?
B5 B4 H4 122.5 . . ?
B1 B4 H4 121.2 . . ?
B9 B4 H4 122.2 . . ?
B4 B5 B9 61.2(3) . . ?
B4 B5 B10 111.7(3) . . ?
B9 B5 B10 62.2(3) . . ?
B4 B5 B1 59.8(3) . . ?
B9 B5 B1 109.0(3) . . ?
B10 B5 B1 109.5(3) . . ?
B4 B5 B6 106.8(3) . . ?
B9 B5 B6 107.0(3) . . ?
B10 B5 B6 58.9(3) . . ?
B1 B5 B6 59.6(3) . . ?
B4 B5 H5 120.7 . . ?
B9 B5 H5 120.9 . . ?
B10 B5 H5 119.6 . . ?
B1 B5 H5 121.4 . . ?
B6 B5 H5 123.7 . . ?
B2 B6 B11 61.4(3) . . ?
B2 B6 B10 111.6(3) . . ?
B11 B6 B10 61.5(3) . . ?
B2 B6 B1 60.8(3) . . ?
B11 B6 B1 109.2(3) . . ?
B10 B6 B1 109.2(3) . . ?
B2 B6 B5 107.3(3) . . ?
B11 B6 B5 106.5(3) . . ?
B10 B6 B5 59.1(3) . . ?
B1 B6 B5 59.0(3) . . ?
B2 B6 H6 120.1 . . ?
B11 B6 H6 121.2 . . ?
B10 B6 H6 119.9 . . ?
B1 B6 H6 121.2 . . ?
B5 B6 H6 123.9 . . ?
C8 C7 B11 113.1(3) . . ?
C8 C7 B2 112.0(3) . . ?
B11 C7 B2 64.1(3) . . ?
C8 C7 B3A 62.4(2) . . ?
B11 C7 B3A 114.7(3) . . ?
B2 C7 B3A 61.0(3) . . ?
C8 C7 B3B 63.1(4) . . ?
B11 C7 B3B 61.7(5) . . ?
B2 C7 B3B 114.8(5) . . ?
B3A C7 B3B 115.6(4) . . ?
C8 C7 P1A 119.0(3) . . ?
B11 C7 P1A 118.9(3) . . ?
B2 C7 P1A 118.0(3) . . ?
B3A C7 P1A 116.4(4) . . ?
B3B C7 P1A 118.4(5) . . ?
C8 C7 P1B 119.5(6) . . ?
B11 C7 P1B 112.9(7) . . ?
B2 C7 P1B 122.5(6) . . ?
B3A C7 P1B 124.9(8) . . ?
B3B C7 P1B 110.2(8) . . ?
P1A C7 P1B 8.8(11) . . ?
C18 C8 C7 122.4(3) . . ?
C18 C8 B9 118.4(3) . . ?
C7 C8 B9 110.2(3) . . ?
C18 C8 B4 117.3(3) . . ?
C7 C8 B4 110.4(3) . . ?
B9 C8 B4 64.3(3) . . ?
C18 C8 B3A 116.7(3) . . ?
C7 C8 B3A 63.3(2) . . ?
B9 C8 B3A 114.1(3) . . ?
B4 C8 B3A 60.0(2) . . ?
C18 C8 B3B 119.5(5) . . ?
C7 C8 B3B 63.6(4) . . ?
B9 C8 B3B 58.7(4) . . ?
B4 C8 B3B 112.7(5) . . ?
B3A C8 B3B 116.8(5) . . ?
C8 B9 B3B 65.1(4) . . ?
C8 B9 B5 105.5(3) . . ?
B3B B9 B5 108.9(5) . . ?
C8 B9 B4 59.2(2) . . ?
B3B B9 B4 113.7(5) . . ?
B5 B9 B4 59.2(3) . . ?
C8 B9 B10 107.5(3) . . ?
B3B B9 B10 58.8(5) . . ?
B5 B9 B10 59.4(3) . . ?
B4 B9 B10 107.7(3) . . ?
C8 B9 H9 121.7 . . ?
B3B B9 H9 117.8 . . ?
B5 B9 H9 123.4 . . ?
B4 B9 H9 120.5 . . ?
B10 B9 H9 123.2 . . ?
B3B B10 B6 108.7(5) . . ?
B3B B10 B5 106.5(5) . . ?
B6 B10 B5 61.9(3) . . ?
B3B B10 B11 60.4(5) . . ?
B6 B10 B11 58.9(3) . . ?
B5 B10 B11 106.7(3) . . ?
B3B B10 B9 56.9(4) . . ?
B6 B10 B9 106.3(3) . . ?
B5 B10 B9 58.4(3) . . ?
B11 B10 B9 102.8(3) . . ?
B3B B10 H10 122.1 . . ?
B6 B10 H10 120.8 . . ?
B5 B10 H10 121.8 . . ?
B11 B10 H10 123.7 . . ?
B9 B10 H10 125.4 . . ?
C7 B11 B6 104.9(3) . . ?
C7 B11 B3B 63.4(4) . . ?
B6 B11 B3B 107.3(5) . . ?
C7 B11 B2 59.8(2) . . ?
B6 B11 B2 59.3(3) . . ?
B3B B11 B2 112.7(5) . . ?
C7 B11 B10 106.2(3) . . ?
B6 B11 B10 59.6(3) . . ?
B3B B11 B10 57.8(4) . . ?
B2 B11 B10 108.4(3) . . ?
C7 B11 H11 122.5 . . ?
B6 B11 H11 123.7 . . ?
B3B B11 H11 119.5 . . ?
B2 B11 H11 119.9 . . ?
B10 B11 H11 123.2 . . ?
C23 C18 C19 117.1(3) . . ?
C23 C18 C8 120.3(3) . . ?
C19 C18 C8 122.2(3) . . ?
C20 C19 C18 121.4(4) . . ?
C20 C19 H19 119.3 . . ?
C18 C19 H19 119.3 . . ?
C21 C20 C19 121.0(4) . . ?
C21 C20 H20 119.5 . . ?
C19 C20 H20 119.5 . . ?
C20 C21 C22 118.7(4) . . ?
C20 C21 H21 120.6 . . ?
C22 C21 H21 120.6 . . ?
C21 C22 C23 120.7(4) . . ?
C21 C22 H22 119.7 . . ?
C23 C22 H22 119.7 . . ?
C22 C23 C18 121.0(4) . . ?
C22 C23 H23 119.5 . . ?
C18 C23 H23 119.5 . . ?

loop_
_geom_bond_atom_site_label_1
_geom_bond_atom_site_label_2
_geom_bond_distance
_geom_bond_site_symmetry_2
_geom_bond_publ_flag
I1A P1A 2.409(6) . ?
P1A C7 1.811(9) . ?
P1A C12A 1.827(10) . ?
P1A C15A 1.835(9) . ?
C12A C13A 1.519(10) . ?
C12A C14A 1.552(11) . ?
C12A H12A 0.9800 . ?
C13A H13A 0.9600 . ?
C13A H13B 0.9600 . ?
C13A H13C 0.9600 . ?
C14A H14A 0.9600 . ?
C14A H14B 0.9600 . ?
C14A H14C 0.9600 . ?
C15A C17A 1.537(10) . ?
C15A C16A 1.546(14) . ?
C15A H15A 0.9800 . ?
C16A H16A 0.9600 . ?
C16A H16B 0.9600 . ?
C16A H16C 0.9600 . ?
C17A H17A 0.9600 . ?
C17A H17B 0.9600 . ?
C17A H17C 0.9600 . ?
B3A B4 1.728(7) . ?
B3A B1 1.747(7) . ?
B3A C8 1.760(6) . ?
B3A B2 1.773(7) . ?
B3A C7 1.774(6) . ?
B3A H3A 1.1000 . ?
I1B P1B 2.400(16) . ?
P1B C15B 1.826(14) . ?
P1B C12B 1.835(19) . ?
P1B C7 1.85(2) . ?
C12B C13B 1.542(19) . ?
C12B C14B 1.57(3) . ?
C12B H12B 0.9800 . ?
C13B H13D 0.9600 . ?
C13B H13E 0.9600 . ?
C13B H13F 0.9600 . ?
C14B H14D 0.9600 . ?
C14B H14E 0.9600 . ?
C14B H14F 0.9600 . ?
C15B C16B 1.55(3) . ?
C15B C17B 1.571(14) . ?
C15B H15B 0.9800 . ?
C16B H16D 0.9600 . ?
C16B H16E 0.9600 . ?
C16B H16F 0.9600 . ?
C17B H17D 0.9600 . ?
C17B H17E 0.9600 . ?
C17B H17F 0.9600 . ?
B3B B9 1.692(12) . ?
B3B B10 1.728(13) . ?
B3B B11 1.774(14) . ?
B3B C8 1.795(12) . ?
B3B C7 1.802(12) . ?
B3B H3B 1.1000 . ?
B1 B4 1.755(7) . ?
B1 B5 1.777(7) . ?
B1 B6 1.787(7) . ?
B1 B2 1.791(7) . ?
B1 H1 1.1000 . ?
B2 C7 1.718(5) . ?
B2 B6 1.752(6) . ?
B2 B11 1.787(7) . ?
B2 H2 1.1000 . ?
B4 C8 1.697(5) . ?
B4 B5 1.743(7) . ?
B4 B9 1.779(6) . ?
B4 H4 1.1000 . ?
B5 B9 1.751(7) . ?
B5 B10 1.769(7) . ?
B5 B6 1.819(7) . ?
B5 H5 1.1000 . ?
B6 B11 1.752(6) . ?
B6 B10 1.766(7) . ?
B6 H6 1.1000 . ?
C7 C8 1.613(4) . ?
C7 B11 1.649(5) . ?
C8 C18 1.516(5) . ?
C8 B9 1.645(5) . ?
B9 B10 1.819(6) . ?
B9 H9 1.1000 . ?
B10 B11 1.798(6) . ?
B10 H10 1.1000 . ?
B11 H11 1.1000 . ?
C18 C23 1.390(5) . ?
C18 C19 1.391(5) . ?
C19 C20 1.372(5) . ?
C19 H19 0.9300 . ?
C20 C21 1.368(6) . ?
C20 H20 0.9300 . ?
C21 C22 1.379(6) . ?
C21 H21 0.9300 . ?
C22 C23 1.381(5) . ?
C22 H22 0.9300 . ?
C23 H23 0.9300 . ?

loop_
_geom_torsion_atom_site_label_1
_geom_torsion_atom_site_label_2
_geom_torsion_atom_site_label_3
_geom_torsion_atom_site_label_4
_geom_torsion
_geom_torsion_site_symmetry_1
_geom_torsion_site_symmetry_2
_geom_torsion_site_symmetry_3
_geom_torsion_site_symmetry_4
_geom_torsion_publ_flag
P1A C7 C8 C18 0.4(5) . . . . ?
C8 C7 P1A I1A 178.1(3) . . . . ?
C8 C7 P1B I1B -165.6(5) . . . . ?
C7 C8 C18 C19 98.5(4) . . . . ?
C8 C7 C18 C23 107.7(4) . . . . ?
